data_7125855
loop_
_publ_author_name
'Linnemannst\"ons, Marvin'
'Schwabedissen, Jan'
'Schultz, Aaron A.'
'Neumann, Beate'
'Stammler, Hans-Georg'
'Berger, Raphael J. F.'
'Mitzel, Norbert W.'

_publ_section_title
;
 London dispersion-driven hetero-aryl-aryl interactions in
 1,2-diaryldisilanes.
;
_journal_issue 15
_journal_name_full 'Chemical communications (Cambridge, England)'
_journal_page_first 2252
_journal_page_last 2255
_journal_paper_doi 10.1039/c9cc09851h
_journal_volume 56
_journal_year 2020
_chemical_formula_moiety 'C16 H17 F5 Si2'
_chemical_formula_sum 'C16 H17 F5 Si2'
_chemical_formula_weight 360.47
_space_group_crystal_system triclinic
_space_group_IT_number 2
_space_group_name_Hall '-P 1'
_space_group_name_H-M_alt 'P -1'
_atom_sites_solution_hydrogens geom
_atom_sites_solution_primary dual
_audit_creation_date 2018-06-28
_audit_creation_method
;
Olex2 1.2
(compiled 2018.05.29 svn.r3508 for OlexSys, GUI svn.r5506)
;
_audit_update_record
;
2019-12-11 deposited with the CCDC.	2020-01-22 downloaded from the CCDC.
;
_cell_angle_alpha 74.013(3)
_cell_angle_beta 80.178(3)
_cell_angle_gamma 67.671(4)
_cell_formula_units_Z 2
_cell_length_a 7.7407(3)
_cell_length_b 9.4632(4)
_cell_length_c 13.1078(5)
_cell_measurement_reflns_used 9537
_cell_measurement_temperature 99.97(10)
_cell_measurement_theta_max 75.3940
_cell_measurement_theta_min 3.4820
_cell_volume 851.47(6)
_computing_cell_refinement 'CrysAlisPro 1.171.39.46 (Rigaku OD, 2018)'
_computing_data_collection 'CrysAlisPro 1.171.39.46 (Rigaku OD, 2018)'
_computing_data_reduction 'CrysAlisPro 1.171.39.46 (Rigaku OD, 2018)'
_computing_molecular_graphics 'Olex2 (Dolomanov et al., 2009)'
_computing_publication_material 'Olex2 (Dolomanov et al., 2009)'
_computing_structure_refinement 'ShelXL (Sheldrick, 2015)'
_computing_structure_solution 'ShelXT (Sheldrick, 2015)'
_diffrn_ambient_environment N~2~
_diffrn_ambient_temperature 99.97(10)
_diffrn_detector 'CCD plate'
_diffrn_detector_area_resol_mean 5.3114
_diffrn_detector_type Atlas
_diffrn_measured_fraction_theta_full 0.996
_diffrn_measured_fraction_theta_max 0.988
_diffrn_measurement_details
;
List of Runs (angles in degrees, time in seconds):

  # Type    Start    End  Width  t~exp~   \w     \q     \k     \f   Frames
#--------------------------------------------------------------------------
  1  \w   -115.00 -12.00   1.00    1.00    --  -42.33 -77.00-150.00  103
  2  \w    -71.00 -17.00   1.00    1.00    --  -42.33 -57.00-120.00   54
  3  \w   -113.00 -24.00   1.00    1.00    --  -42.33 -38.00 -60.00   89
  4  \w   -113.00 -85.00   1.00    1.00    --  -42.33 -77.00 -60.00   28
  5  \w   -109.00 -83.00   1.00    1.00    --  -42.33 -57.00-120.00   26
  6  \w   -111.00 -21.00   1.00    1.00    --  -42.33 -38.00  60.00   90
  7  \w    -37.00 -12.00   1.00    1.00    --  -42.33 -77.00 -60.00   25
  8  \w    -80.00 -11.00   1.00    1.00    --  -42.33 -77.00  30.00   69
  9  \w    -71.00 -11.00   1.00    1.00    --  -42.33 -77.00 120.00   60
 10  \w   -125.00 -37.00   1.00    1.00    --  -42.33 178.00-150.00   88
 11  \w     57.00 127.00   1.00    1.00    --   42.33 178.00-150.00   70
 12  \w      2.00  29.00   1.00    1.00    --   42.33 -99.00  60.00   27
 13  \w    -19.00  65.00   1.00    1.00    --   42.33 -38.00 150.00   84
 14  \w     83.00 178.00   1.00    1.31    --  111.00  61.00 150.00   95
 15  \w     80.00 135.00   1.00    1.31    --  111.00  77.00  30.00   55
 16  \w    125.00 155.00   1.00    1.31    --  111.00  61.00 120.00   30
 17  \w     84.00 124.00   1.00    1.31    --  111.00  61.00 -90.00   40
 18  \w     84.00 111.00   1.00    1.31    --  111.00  61.00-150.00   27
 19  \w     83.00 128.00   1.00    1.31    --  111.00  61.00  60.00   45
 20  \w     83.00 117.00   1.00    1.31    --  111.00  61.00 120.00   34
 21  \w     84.00 168.00   1.00    1.31    --  111.00  61.00 -30.00   84
 22  \w     40.00 116.00   1.00    1.31    --  111.00-125.00  30.00   76
 23  \w     85.00 123.00   1.00    1.31    --  111.00  61.00-180.00   38
 24  \w    134.00 162.00   1.00    1.31    --  111.00  61.00-150.00   28
 25  \w     50.00 104.00   1.00    1.31    --  111.00 -94.00  30.00   54
 26  \w    135.00 172.00   1.00    1.31    --  111.00  61.00 -90.00   37
 27  \w     80.00 107.00   1.00    1.31    --  111.00  77.00 120.00   27
 28  \w     84.00 160.00   1.00    1.31    --  111.00  61.00 -60.00   76
 29  \w     80.00 107.00   1.00    1.31    --  111.00  77.00 -60.00   27
 30  \w     85.00 120.00   1.00    1.31    --  111.00  61.00   0.00   35
 31  \w     41.00 135.00   1.00    1.31    --  111.00 -45.00 120.00   94
 32  \w     33.00 109.00   1.00    1.31    --  111.00 -94.00 150.00   76
 33  \w     80.00 156.00   1.00    1.31    --  111.00  77.00   0.00   76
 34  \w    113.00 175.00   1.00    1.31    --  111.00  77.00  90.00   62
 35  \w     81.00 107.00   1.00    1.31    --  111.00  77.00  90.00   26
 36  \w     83.00 111.00   1.00    1.31    --  111.00  61.00  90.00   28
 37  \w     80.00 178.00   1.00    1.31    --  111.00  77.00  60.00   98
 38  \w     84.00 111.00   1.00    1.31    --  111.00  61.00  30.00   27
 39  \w     81.00 108.00   1.00    1.31    --  111.00  77.00 150.00   27
 40  \w     80.00 106.00   1.00    1.31    --  111.00  77.00 -30.00   26
 41  \w     53.00 118.00   1.00    1.31    --  111.00-125.00 -60.00   65
 42  \w     80.00 177.00   1.00    1.31    --  111.00  77.00-180.00   97
 43  \w     85.00 111.00   1.00    1.31    --  111.00  61.00-120.00   26
 44  \w     80.00 107.00   1.00    1.31    --  111.00  77.00 -90.00   27
 45  \w     81.00 108.00   1.00    1.31    --  111.00-125.00 -90.00   27
 46  \w     80.00 177.00   1.00    1.31    --  111.00  77.00-120.00   97
 47  \w     33.00 103.00   1.00    1.31    --  111.00 -94.00  90.00   70
 48  \w    147.00 176.00   1.00    1.31    --  111.00 125.00  60.00   29
 49  \w     87.00 121.00   1.00    1.31    --  111.00  51.00-126.56   34
 50  \w     85.00 122.00   1.00    1.31    --  111.00  53.00-120.31   37
;
_diffrn_measurement_device 'four-circle diffractometer'
_diffrn_measurement_device_type 'SuperNova, Dual, Cu at home/near, Atlas'
_diffrn_measurement_method '\w scans'
_diffrn_orient_matrix_type 'CrysAlisPro convention (1999,Acta A55,543-557)'
_diffrn_orient_matrix_UB_11 -0.1111014000
_diffrn_orient_matrix_UB_12 0.0100398000
_diffrn_orient_matrix_UB_13 0.1087046000
_diffrn_orient_matrix_UB_21 -0.1612438000
_diffrn_orient_matrix_UB_22 0.1413239000
_diffrn_orient_matrix_UB_23 -0.0549757000
_diffrn_orient_matrix_UB_31 -0.0905767000
_diffrn_orient_matrix_UB_32 -0.1124578000
_diffrn_orient_matrix_UB_33 -0.0138153000
_diffrn_radiation_monochromator mirror
_diffrn_radiation_probe x-ray
_diffrn_radiation_type CuK\a
_diffrn_radiation_wavelength 1.54184
_diffrn_reflns_av_R_equivalents 0.0194
_diffrn_reflns_av_unetI/netI 0.0145
_diffrn_reflns_Laue_measured_fraction_full 0.996
_diffrn_reflns_Laue_measured_fraction_max 0.988
_diffrn_reflns_limit_h_max 9
_diffrn_reflns_limit_h_min -9
_diffrn_reflns_limit_k_max 11
_diffrn_reflns_limit_k_min -11
_diffrn_reflns_limit_l_max 16
_diffrn_reflns_limit_l_min -16
_diffrn_reflns_number 14007
_diffrn_reflns_point_group_measured_fraction_full 0.996
_diffrn_reflns_point_group_measured_fraction_max 0.988
_diffrn_reflns_theta_full 67.684
_diffrn_reflns_theta_max 75.669
_diffrn_reflns_theta_min 3.517
_diffrn_source 'micro-focus sealed X-ray tube'
_diffrn_source_type 'SuperNova (Cu) X-ray Source'
_exptl_absorpt_coefficient_mu 2.321
_exptl_absorpt_correction_T_max 1.000
_exptl_absorpt_correction_T_min 0.611
_exptl_absorpt_correction_type gaussian
_exptl_absorpt_process_details
;
CrysAlisPro 1.171.39.46 (Rigaku Oxford Diffraction, 2018)
Numerical absorption correction based on gaussian integration over
			a multifaceted crystal model
Empirical absorption correction using spherical harmonics,
 implemented in SCALE3 ABSPACK scaling algorithm.
;
_exptl_crystal_colour 'clear colourless'
_exptl_crystal_colour_lustre clear
_exptl_crystal_colour_primary colourless
_exptl_crystal_density_diffrn 1.406
_exptl_crystal_description irregular
_exptl_crystal_F_000 372
_exptl_crystal_size_max 0.228
_exptl_crystal_size_mid 0.183
_exptl_crystal_size_min 0.06
_refine_diff_density_max 0.311
_refine_diff_density_min -0.214
_refine_diff_density_rms 0.043
_refine_ls_extinction_method none
_refine_ls_goodness_of_fit_ref 1.038
_refine_ls_hydrogen_treatment constr
_refine_ls_matrix_type full
_refine_ls_number_parameters 212
_refine_ls_number_reflns 3496
_refine_ls_number_restraints 0
_refine_ls_restrained_S_all 1.038
_refine_ls_R_factor_all 0.0279
_refine_ls_R_factor_gt 0.0265
_refine_ls_shift/su_max 0.001
_refine_ls_shift/su_mean 0.000
_refine_ls_structure_factor_coef Fsqd
_refine_ls_weighting_details 'w=1/[\s^2^(Fo^2^)+(0.0447P)^2^+0.2638P] where P=(Fo^2^+2Fc^2^)/3'
_refine_ls_weighting_scheme calc
_refine_ls_wR_factor_gt 0.0756
_refine_ls_wR_factor_ref 0.0767
_reflns_Friedel_coverage 0.000
_reflns_number_gt 3312
_reflns_number_total 3496
_reflns_threshold_expression 'I > 2\s(I)'
_cod_data_source_file c9cc09851h2.cif
_cod_data_source_block compound3
_cod_depositor_comments 'Adding full bibliography for 7125855--7125859.cif.'
_cod_database_code 7125855
_shelx_shelxl_version_number 2016/6
_chemical_oxdiff_formula 'C16 H17 F5 Si2 '
_shelx_space_group_comment
;
The symmetry employed for this shelxl refinement is uniquely defined
by the following loop, which should always be used as a source of
symmetry information in preference to the above space-group names.
They are only intended as comments.
;
_shelx_estimated_absorpt_t_max 0.873
_shelx_estimated_absorpt_t_min 0.620
_reflns_odcompleteness_completeness 99.58
_reflns_odcompleteness_iscentric 1
_reflns_odcompleteness_theta 71.98
_olex2_refinement_description
;
1. Fixed Uiso
 At 1.2 times of:
  All C(H) groups
 At 1.5 times of:
  All C(H,H,H) groups
2.a Aromatic/amide H refined with riding coordinates:
 C12(H12), C13(H13), C14(H14), C15(H15), C16(H16)
2.b Idealised Me refined as rotating group:
 C1(H1A,H1B,H1C), C2(H2A,H2B,H2C), C9(H9A,H9B,H9C), C10(H10A,H10B,H10C)
;
_olex2_date_sample_data_collection 2018-06-27
_olex2_submission_special_instructions 'No special instructions were received'
_oxdiff_exptl_absorpt_empirical_details
;
Empirical correction (ABSPACK) includes:
- Absorption correction using spherical harmonics
- Frame scaling
- Detector area scaling
;
_oxdiff_exptl_absorpt_empirical_full_max 1.220
_oxdiff_exptl_absorpt_empirical_full_min 0.835

loop_
_space_group_symop_operation_xyz
'x, y, z'
'-x, -y, -z'

loop_
_atom_site_label
_atom_site_type_symbol
_atom_site_fract_x
_atom_site_fract_y
_atom_site_fract_z
_atom_site_U_iso_or_equiv
_atom_site_adp_type
_atom_site_occupancy
_atom_site_site_symmetry_order
_atom_site_calc_flag
_atom_site_refinement_flags_posn
Si1 Si 0.62849(4) 0.46397(4) 0.74330(2) 0.01775(9) Uani 1 1 d .
Si2 Si 0.90481(4) 0.49707(4) 0.76276(2) 0.01890(9) Uani 1 1 d .
F1 F 0.26625(10) 0.67392(9) 0.86345(5) 0.02622(17) Uani 1 1 d .
F2 F 0.00271(11) 0.94617(9) 0.78282(6) 0.03202(19) Uani 1 1 d .
F3 F 0.03800(11) 1.09515(9) 0.57517(6) 0.03384(19) Uani 1 1 d .
F4 F 0.34435(11) 0.97088(9) 0.44935(6) 0.02963(18) Uani 1 1 d .
F5 F 0.60844(10) 0.69592(9) 0.52726(5) 0.02529(17) Uani 1 1 d .
C1 C 0.65222(17) 0.35313(15) 0.64059(10) 0.0250(3) Uani 1 1 d .
H1A H 0.719749 0.391854 0.577559 0.037 Uiso 1 1 calc GR
H1B H 0.530054 0.367045 0.623678 0.037 Uiso 1 1 calc GR
H1C H 0.719053 0.243555 0.667788 0.037 Uiso 1 1 calc GR
C2 C 0.54561(18) 0.35940(15) 0.87387(10) 0.0252(3) Uani 1 1 d .
H2A H 0.631188 0.253176 0.891829 0.038 Uiso 1 1 calc GR
H2B H 0.423423 0.359263 0.868765 0.038 Uiso 1 1 calc GR
H2C H 0.539654 0.412065 0.928070 0.038 Uiso 1 1 calc GR
C3 C 0.44572(15) 0.66829(13) 0.69761(9) 0.0177(2) Uani 1 1 d .
C4 C 0.28951(16) 0.74099(14) 0.75926(9) 0.0194(2) Uani 1 1 d .
C5 C 0.15158(16) 0.88219(14) 0.72001(10) 0.0225(2) Uani 1 1 d .
C6 C 0.16938(17) 0.95814(14) 0.61484(10) 0.0234(2) Uani 1 1 d .
C7 C 0.32452(17) 0.89445(14) 0.55093(9) 0.0221(2) Uani 1 1 d .
C8 C 0.45823(16) 0.75257(14) 0.59310(9) 0.0194(2) Uani 1 1 d .
C9 C 0.84705(18) 0.61833(16) 0.86389(11) 0.0281(3) Uani 1 1 d .
H9A H 0.761025 0.721512 0.836228 0.042 Uiso 1 1 calc GR
H9B H 0.959644 0.626036 0.879242 0.042 Uiso 1 1 calc GR
H9C H 0.790936 0.569494 0.927944 0.042 Uiso 1 1 calc GR
C10 C 1.00149(18) 0.59571(16) 0.63415(10) 0.0272(3) Uani 1 1 d .
H10A H 1.014497 0.540002 0.580533 0.041 Uiso 1 1 calc GR
H10B H 1.121764 0.595770 0.643558 0.041 Uiso 1 1 calc GR
H10C H 0.917775 0.701918 0.612434 0.041 Uiso 1 1 calc GR
C11 C 1.08380(15) 0.29872(14) 0.81364(9) 0.0186(2) Uani 1 1 d .
C12 C 1.23354(17) 0.22485(15) 0.74740(9) 0.0220(2) Uani 1 1 d .
H12 H 1.242668 0.272962 0.675542 0.026 Uiso 1 1 calc R
C13 C 1.36914(17) 0.08057(15) 0.78712(10) 0.0249(3) Uani 1 1 d .
H13 H 1.467964 0.033853 0.741887 0.030 Uiso 1 1 calc R
C14 C 1.35717(18) 0.00648(15) 0.89383(10) 0.0267(3) Uani 1 1 d .
H14 H 1.448217 -0.089347 0.920467 0.032 Uiso 1 1 calc R
C15 C 1.20864(19) 0.07617(16) 0.96055(10) 0.0282(3) Uani 1 1 d .
H15 H 1.199074 0.026342 1.032017 0.034 Uiso 1 1 calc R
C16 C 1.07373(17) 0.22054(15) 0.92091(9) 0.0236(2) Uani 1 1 d .
H16 H 0.974822 0.266074 0.966555 0.028 Uiso 1 1 calc R

loop_
_atom_site_aniso_label
_atom_site_aniso_U_11
_atom_site_aniso_U_22
_atom_site_aniso_U_33
_atom_site_aniso_U_23
_atom_site_aniso_U_13
_atom_site_aniso_U_12
Si1 0.01567(15) 0.01811(16) 0.01904(16) -0.00288(11) -0.00290(11) -0.00578(12)
Si2 0.01698(16) 0.02004(17) 0.02013(16) -0.00294(12) -0.00381(11) -0.00717(12)
F1 0.0263(4) 0.0287(4) 0.0183(3) -0.0028(3) 0.0032(3) -0.0076(3)
F2 0.0250(4) 0.0282(4) 0.0333(4) -0.0095(3) 0.0074(3) -0.0013(3)
F3 0.0294(4) 0.0213(4) 0.0369(4) 0.0003(3) -0.0050(3) 0.0025(3)
F4 0.0333(4) 0.0283(4) 0.0198(3) 0.0032(3) -0.0030(3) -0.0083(3)
F5 0.0211(3) 0.0301(4) 0.0194(3) -0.0054(3) 0.0024(3) -0.0051(3)
C1 0.0232(6) 0.0242(6) 0.0292(6) -0.0109(5) -0.0003(5) -0.0074(5)
C2 0.0259(6) 0.0228(6) 0.0246(6) -0.0004(5) -0.0024(5) -0.0094(5)
C3 0.0162(5) 0.0195(5) 0.0191(5) -0.0045(4) -0.0029(4) -0.0074(4)
C4 0.0212(5) 0.0214(5) 0.0167(5) -0.0034(4) -0.0005(4) -0.0098(4)
C5 0.0188(5) 0.0218(6) 0.0262(6) -0.0088(5) 0.0021(4) -0.0057(5)
C6 0.0213(6) 0.0175(5) 0.0280(6) -0.0025(5) -0.0055(5) -0.0035(5)
C7 0.0251(6) 0.0219(6) 0.0183(5) -0.0006(4) -0.0036(4) -0.0091(5)
C8 0.0172(5) 0.0227(6) 0.0188(5) -0.0062(4) -0.0001(4) -0.0070(4)
C9 0.0263(6) 0.0276(6) 0.0328(7) -0.0123(5) -0.0029(5) -0.0081(5)
C10 0.0277(6) 0.0294(6) 0.0256(6) 0.0013(5) -0.0053(5) -0.0151(5)
C11 0.0173(5) 0.0219(6) 0.0193(5) -0.0050(4) -0.0030(4) -0.0088(4)
C12 0.0228(6) 0.0260(6) 0.0188(5) -0.0050(5) -0.0001(4) -0.0110(5)
C13 0.0209(6) 0.0257(6) 0.0275(6) -0.0104(5) 0.0035(5) -0.0068(5)
C14 0.0232(6) 0.0220(6) 0.0304(6) -0.0039(5) -0.0050(5) -0.0031(5)
C15 0.0299(6) 0.0282(6) 0.0198(6) -0.0004(5) -0.0024(5) -0.0061(5)
C16 0.0211(6) 0.0269(6) 0.0196(5) -0.0056(5) 0.0002(4) -0.0054(5)

loop_
_atom_type_symbol
_atom_type_description
_atom_type_scat_dispersion_real
_atom_type_scat_dispersion_imag
_atom_type_scat_source
C C 0.0181 0.0091 'International Tables Vol C Tables 4.2.6.8 and 6.1.1.4'
H H 0.0000 0.0000 'International Tables Vol C Tables 4.2.6.8 and 6.1.1.4'
F F 0.0727 0.0534 'International Tables Vol C Tables 4.2.6.8 and 6.1.1.4'
Si Si 0.2541 0.3302 'International Tables Vol C Tables 4.2.6.8 and 6.1.1.4'

loop_
_exptl_crystal_face_index_h
_exptl_crystal_face_index_k
_exptl_crystal_face_index_l
_exptl_crystal_face_perp_dist
-3 2 -5 0.0886
-4 -4 -5 0.0916
4 4 5 0.0916
0 -1 1 0.0676
2 5 -1 0.1242
-2 0 5 0.0299
2 0 -5 0.0299
0 -5 -3 0.0697

loop_
_geom_angle_atom_site_label_1
_geom_angle_atom_site_label_2
_geom_angle_atom_site_label_3
_geom_angle
C1 Si1 Si2 114.05(4)
C1 Si1 C2 108.76(6)
C1 Si1 C3 106.56(5)
C2 Si1 Si2 109.37(4)
C2 Si1 C3 110.31(5)
C3 Si1 Si2 107.74(4)
C9 Si2 Si1 106.95(4)
C9 Si2 C11 109.51(5)
C10 Si2 Si1 112.09(4)
C10 Si2 C9 110.40(6)
C10 Si2 C11 109.10(6)
C11 Si2 Si1 108.75(4)
Si1 C1 H1A 109.5
Si1 C1 H1B 109.5
Si1 C1 H1C 109.5
H1A C1 H1B 109.5
H1A C1 H1C 109.5
H1B C1 H1C 109.5
Si1 C2 H2A 109.5
Si1 C2 H2B 109.5
Si1 C2 H2C 109.5
H2A C2 H2B 109.5
H2A C2 H2C 109.5
H2B C2 H2C 109.5
C4 C3 Si1 125.46(9)
C4 C3 C8 114.56(10)
C8 C3 Si1 119.89(8)
F1 C4 C3 120.07(10)
F1 C4 C5 116.45(10)
C5 C4 C3 123.48(11)
F2 C5 C4 120.97(11)
F2 C5 C6 119.83(11)
C6 C5 C4 119.20(11)
F3 C6 C5 120.27(11)
F3 C6 C7 119.85(11)
C7 C6 C5 119.87(11)
F4 C7 C6 119.80(11)
F4 C7 C8 121.15(11)
C6 C7 C8 119.04(11)
F5 C8 C3 119.57(10)
F5 C8 C7 116.65(10)
C7 C8 C3 123.77(11)
Si2 C9 H9A 109.5
Si2 C9 H9B 109.5
Si2 C9 H9C 109.5
H9A C9 H9B 109.5
H9A C9 H9C 109.5
H9B C9 H9C 109.5
Si2 C10 H10A 109.5
Si2 C10 H10B 109.5
Si2 C10 H10C 109.5
H10A C10 H10B 109.5
H10A C10 H10C 109.5
H10B C10 H10C 109.5
C12 C11 Si2 121.89(9)
C12 C11 C16 117.41(11)
C16 C11 Si2 120.69(9)
C11 C12 H12 119.4
C13 C12 C11 121.25(11)
C13 C12 H12 119.4
C12 C13 H13 119.9
C14 C13 C12 120.22(11)
C14 C13 H13 119.9
C13 C14 H14 120.2
C15 C14 C13 119.56(11)
C15 C14 H14 120.2
C14 C15 H15 119.9
C14 C15 C16 120.18(11)
C16 C15 H15 119.9
C11 C16 H16 119.3
C15 C16 C11 121.38(11)
C15 C16 H16 119.3

loop_
_geom_bond_atom_site_label_1
_geom_bond_atom_site_label_2
_geom_bond_distance
Si1 Si2 2.3403(4)
Si1 C1 1.8691(12)
Si1 C2 1.8695(12)
Si1 C3 1.9161(12)
Si2 C9 1.8761(13)
Si2 C10 1.8726(13)
Si2 C11 1.8808(12)
F1 C4 1.3512(13)
F2 C5 1.3391(13)
F3 C6 1.3390(14)
F4 C7 1.3431(13)
F5 C8 1.3502(13)
C1 H1A 0.9600
C1 H1B 0.9600
C1 H1C 0.9600
C2 H2A 0.9600
C2 H2B 0.9600
C2 H2C 0.9600
C3 C4 1.3890(16)
C3 C8 1.3905(15)
C4 C5 1.3838(17)
C5 C6 1.3785(17)
C6 C7 1.3755(17)
C7 C8 1.3820(17)
C9 H9A 0.9600
C9 H9B 0.9600
C9 H9C 0.9600
C10 H10A 0.9600
C10 H10B 0.9600
C10 H10C 0.9600
C11 C12 1.4005(16)
C11 C16 1.4013(16)
C12 H12 0.9300
C12 C13 1.3939(18)
C13 H13 0.9300
C13 C14 1.3862(18)
C14 H14 0.9300
C14 C15 1.3857(18)
C15 H15 0.9300
C15 C16 1.3918(18)
C16 H16 0.9300

loop_
_geom_torsion_atom_site_label_1
_geom_torsion_atom_site_label_2
_geom_torsion_atom_site_label_3
_geom_torsion_atom_site_label_4
_geom_torsion
Si1 Si2 C11 C12 104.54(9)
Si1 Si2 C11 C16 -76.81(10)
Si1 C3 C4 F1 6.48(16)
Si1 C3 C4 C5 -173.59(9)
Si1 C3 C8 F5 -5.98(15)
Si1 C3 C8 C7 174.36(9)
Si2 C11 C12 C13 177.51(9)
Si2 C11 C16 C15 -177.79(10)
F1 C4 C5 F2 -0.84(17)
F1 C4 C5 C6 178.61(11)
F2 C5 C6 F3 -0.33(18)
F2 C5 C6 C7 178.40(11)
F3 C6 C7 F4 0.70(18)
F3 C6 C7 C8 -179.69(11)
F4 C7 C8 F5 0.14(17)
F4 C7 C8 C3 179.82(11)
C3 C4 C5 F2 179.23(11)
C3 C4 C5 C6 -1.32(19)
C4 C3 C8 F5 177.31(10)
C4 C3 C8 C7 -2.36(17)
C4 C5 C6 F3 -179.78(11)
C4 C5 C6 C7 -1.05(19)
C5 C6 C7 F4 -178.04(11)
C5 C6 C7 C8 1.57(19)
C6 C7 C8 F5 -179.46(10)
C6 C7 C8 C3 0.21(19)
C8 C3 C4 F1 -177.02(10)
C8 C3 C4 C5 2.91(17)
C9 Si2 C11 C12 -138.92(10)
C9 Si2 C11 C16 39.73(11)
C10 Si2 C11 C12 -17.99(11)
C10 Si2 C11 C16 160.66(10)
C11 C12 C13 C14 0.47(19)
C12 C11 C16 C15 0.92(18)
C12 C13 C14 C15 0.5(2)
C13 C14 C15 C16 -0.8(2)
C14 C15 C16 C11 0.1(2)
C16 C11 C12 C13 -1.18(18)

loop_
_exptl_oxdiff_crystal_face_indexfrac_h
_exptl_oxdiff_crystal_face_indexfrac_k
_exptl_oxdiff_crystal_face_indexfrac_l
_exptl_oxdiff_crystal_face_x
_exptl_oxdiff_crystal_face_y
_exptl_oxdiff_crystal_face_z
-2.9936 2.0005 -4.9983 -0.1907 1.0402 0.1152
-3.9977 -3.9954 -4.9947 -0.1389 0.3545 0.8804
3.9977 3.9954 4.9947 0.1389 -0.3545 -0.8804
-0.0012 -0.9992 1.0001 0.0988 -0.1960 0.0987
2.0026 4.9953 -1.0026 -0.2813 0.4382 -0.7293
-1.9998 0.0029 4.9978 0.7655 0.0481 0.1118
1.9998 -0.0029 -4.9978 -0.7655 -0.0481 -0.1118
-0.0031 -4.9980 -2.9956 -0.3755 -0.5411 0.6037
